data_1513703
loop_
_publ_author_name
'Bhalla, Rajiv'
'Darby, Christine'
'Levason, William'
'Luthra, Sajinder K.'
'McRobbie, Graeme'
'Reid, Gillian'
'Sanderson, George'
'Zhang, Wenjian'

_publ_section_title
;
 Triaza-macrocyclic complexes of aluminium, gallium and indium halides:
 fast 18F and 19F incorporation via halide exchange under mild conditions
 in aqueous solution
;
_journal_issue 1
_journal_name_full 'Chemical Science'
_journal_page_first 381
_journal_paper_doi 10.1039/c3sc52104d
_journal_volume 5
_journal_year 2014
_chemical_formula_moiety '3(C4 H12 N 1+), Al2 F9 3-'
_chemical_formula_sum 'C12 H36 Al2 F9 N3'
_chemical_formula_weight 447.40
_chemical_name_systematic
;
tris(tetramethylammonium) (mu~2~-trifluoro-hexafluorodialuminate)
;
_space_group_IT_number 176
_space_group_name_Hall '-P 6c'
_symmetry_cell_setting hexagonal
_symmetry_space_group_name_Hall '-P 6c'
_symmetry_space_group_name_H-M 'P 63/m'
_atom_sites_solution_hydrogens geom
_atom_sites_solution_primary direct
_atom_sites_solution_secondary difmap
_audit_creation_date 2012-10-30
_audit_creation_method 'SHELXL-97 + hand edit'
_cell_angle_alpha 90.00
_cell_angle_beta 90.00
_cell_angle_gamma 120.00
_cell_formula_units_Z 2
_cell_length_a 7.997(5)
_cell_length_b 7.997(5)
_cell_length_c 18.178(7)
_cell_measurement_reflns_used 1016
_cell_measurement_temperature 100(2)
_cell_measurement_theta_max 27.5
_cell_measurement_theta_min 3.1
_cell_volume 1006.8(10)
_computing_cell_refinement 'CrystalClear-SM Expert 2.0 r7 (Rigaku, 2011)'
_computing_data_collection 'CrystalClear-SM Expert 2.0 r7 (Rigaku, 2011)'
_computing_data_reduction 'CrystalClear-SM Expert 2.0 r7 (Rigaku, 2011)'
_computing_structure_refinement 'SHELXL-97 (Sheldrick, 2008)'
_computing_structure_solution 'SHELXS-97 (Sheldrick, 1997)'
_diffrn_ambient_temperature 100(2)
_diffrn_detector 'CCD plate'
_diffrn_detector_type 'Rigaku HG Saturn724+ (2x2 bin mode)'
_diffrn_measured_fraction_theta_full 0.995
_diffrn_measured_fraction_theta_max 0.995
_diffrn_measurement_device 'Four-circle \k diffractometer'
_diffrn_measurement_device_type 'Rigaku AFC12 '
_diffrn_measurement_method 'Profile data from \w-scans'
_diffrn_radiation_collimation 'Confocal mirrors, HF VariMax '
_diffrn_radiation_type MoK\a
_diffrn_radiation_wavelength 0.71073
_diffrn_reflns_av_R_equivalents 0.0643
_diffrn_reflns_av_sigmaI/netI 0.0503
_diffrn_reflns_limit_h_max 10
_diffrn_reflns_limit_h_min -10
_diffrn_reflns_limit_k_max 9
_diffrn_reflns_limit_k_min -10
_diffrn_reflns_limit_l_max 23
_diffrn_reflns_limit_l_min -13
_diffrn_reflns_number 4622
_diffrn_reflns_theta_full 27.46
_diffrn_reflns_theta_max 27.46
_diffrn_reflns_theta_min 3.15
_diffrn_source 'Rotating anode X-ray tube'
_diffrn_source_type 'Rigaku FR-E+ SuperBright'
_diffrn_standards_number 0
_exptl_absorpt_coefficient_mu 0.227
_exptl_absorpt_correction_T_max 1.000
_exptl_absorpt_correction_T_min 0.728
_exptl_absorpt_correction_type multi-scan
_exptl_absorpt_process_details
;Jacobson, R.A. (1998). REQAB. Private communication to the
Rigaku Corporation, Tokyo, Japan.
;
_exptl_crystal_colour colourless
_exptl_crystal_density_diffrn 1.476
_exptl_crystal_density_method 'not measured'
_exptl_crystal_description needle
_exptl_crystal_F_000 472
_exptl_crystal_size_max 0.10
_exptl_crystal_size_mid 0.05
_exptl_crystal_size_min 0.02
_refine_diff_density_max 0.346
_refine_diff_density_min -0.337
_refine_diff_density_rms 0.067
_refine_ls_extinction_method none
_refine_ls_goodness_of_fit_ref 1.018
_refine_ls_hydrogen_treatment constr
_refine_ls_matrix_type full
_refine_ls_number_parameters 49
_refine_ls_number_reflns 799
_refine_ls_number_restraints 0
_refine_ls_restrained_S_all 1.018
_refine_ls_R_factor_all 0.0631
_refine_ls_R_factor_gt 0.0426
_refine_ls_shift/su_max 0.000
_refine_ls_shift/su_mean 0.000
_refine_ls_structure_factor_coef Fsqd
_refine_ls_weighting_details 'w=1/[\s^2^(Fo^2^)+(0.0592P)^2^+0.0000P] where P=(Fo^2^+2Fc^2^)/3'
_refine_ls_weighting_scheme calc
_refine_ls_wR_factor_gt 0.0980
_refine_ls_wR_factor_ref 0.1073
_reflns_number_gt 596
_reflns_number_total 799
_reflns_threshold_expression I>2\s(I)
_cod_data_source_file c3sc52104d.txt
_cod_data_source_block 12gws016k
_cod_database_code 1513703

loop_
_symmetry_equiv_pos_as_xyz
'x, y, z'
'-y, x-y, z'
'-x+y, -x, z'
'-x, -y, z+1/2'
'y, -x+y, z+1/2'
'x-y, x, z+1/2'
'-x, -y, -z'
'y, -x+y, -z'
'x-y, x, -z'
'x, y, -z-1/2'
'-y, x-y, -z-1/2'
'-x+y, -x, -z-1/2'

loop_
_atom_site_label
_atom_site_type_symbol
_atom_site_fract_x
_atom_site_fract_y
_atom_site_fract_z
_atom_site_U_iso_or_equiv
_atom_site_adp_type
_atom_site_occupancy
_atom_site_symmetry_multiplicity
_atom_site_calc_flag
_atom_site_refinement_flags
Al1 Al 0.6667 0.3333 0.67565(5) 0.0144(3) Uani 1 3 d S
F1 F 0.81158(16) 0.54572(16) 0.62756(6) 0.0235(3) Uani 1 1 d .
F2 F 0.6002(2) 0.4594(2) 0.7500 0.0171(4) Uani 1 2 d S
N1 N 0.6667 0.3333 0.41973(14) 0.0201(6) Uani 1 3 d S
C1 C 0.6667 0.3333 0.33767(17) 0.0250(8) Uani 1 3 d S
H1A H 0.7992 0.3864 0.3197 0.038 Uiso 0.33 1 calc PR
H1B H 0.6136 0.4128 0.3197 0.038 Uiso 0.33 1 calc PR
H1C H 0.5872 0.2008 0.3197 0.038 Uiso 0.33 1 calc PR
C2 C 0.7959(3) 0.5345(3) 0.44673(11) 0.0250(5) Uani 1 1 d .
H2A H 0.9274 0.5813 0.4287 0.037 Uiso 1 1 calc R
H2B H 0.7962 0.5352 0.5006 0.037 Uiso 1 1 calc R
H2C H 0.7487 0.6188 0.4286 0.037 Uiso 1 1 calc R
N2 N 1.0000 0.0000 0.2728(3) 0.0179(12) Uani 0.50 3 d SP
C3 C 1.0000 0.0000 0.3542(4) 0.0214(14) Uani 0.50 3 d SP
H3A H 0.8666 -0.0660 0.3722 0.032 Uiso 0.17 1 calc PR
H3B H 1.0674 0.1334 0.3722 0.032 Uiso 0.17 1 calc PR
H3C H 1.0660 -0.0674 0.3722 0.032 Uiso 0.17 1 calc PR
C4 C 0.9157(4) 0.1182(4) 0.2500 0.0248(7) Uani 1 2 d S
H4A H 0.9121 0.1226 0.1962 0.041 Uiso 0.50 1 d P
H4B H 0.9935 0.2497 0.2693 0.041 Uiso 0.50 1 d P
H4C H 0.7834 0.0615 0.2693 0.041 Uiso 0.50 1 d P

loop_
_atom_site_aniso_label
_atom_site_aniso_U_11
_atom_site_aniso_U_22
_atom_site_aniso_U_33
_atom_site_aniso_U_23
_atom_site_aniso_U_13
_atom_site_aniso_U_12
Al1 0.0169(4) 0.0169(4) 0.0093(4) 0.000 0.000 0.00845(18)
F1 0.0289(7) 0.0219(7) 0.0147(6) 0.0041(4) 0.0028(4) 0.0090(5)
F2 0.0218(9) 0.0206(9) 0.0132(7) 0.000 0.000 0.0138(7)
N1 0.0255(10) 0.0255(10) 0.0094(12) 0.000 0.000 0.0128(5)
C1 0.0333(13) 0.0333(13) 0.0084(15) 0.000 0.000 0.0167(7)
C2 0.0289(12) 0.0254(11) 0.0172(9) -0.0017(8) -0.0003(8) 0.0110(10)
N2 0.0139(15) 0.0139(15) 0.026(3) 0.000 0.000 0.0070(8)
C3 0.020(2) 0.020(2) 0.023(3) 0.000 0.000 0.0102(11)
C4 0.0215(16) 0.0188(15) 0.0365(16) 0.000 0.000 0.0119(13)

loop_
_atom_type_symbol
_atom_type_description
_atom_type_scat_dispersion_real
_atom_type_scat_dispersion_imag
_atom_type_scat_source
C C 0.0033 0.0016 'International Tables Vol C Tables 4.2.6.8 and 6.1.1.4'
H H 0.0000 0.0000 'International Tables Vol C Tables 4.2.6.8 and 6.1.1.4'
N N 0.0061 0.0033 'International Tables Vol C Tables 4.2.6.8 and 6.1.1.4'
F F 0.0171 0.0103 'International Tables Vol C Tables 4.2.6.8 and 6.1.1.4'
Al Al 0.0645 0.0514 'International Tables Vol C Tables 4.2.6.8 and 6.1.1.4'

loop_
_geom_angle_atom_site_label_1
_geom_angle_atom_site_label_2
_geom_angle_atom_site_label_3
_geom_angle
_geom_angle_site_symmetry_1
_geom_angle_site_symmetry_3
F1 Al1 F1 96.94(6) 3_665 .
F1 Al1 F1 96.94(6) 3_665 2_655
F1 Al1 F1 96.94(6) . 2_655
F1 Al1 F2 93.76(6) 3_665 3_665
F1 Al1 F2 91.89(6) . 3_665
F1 Al1 F2 165.19(6) 2_655 3_665
F1 Al1 F2 91.89(6) 3_665 2_655
F1 Al1 F2 165.19(6) . 2_655
F1 Al1 F2 93.76(6) 2_655 2_655
F2 Al1 F2 75.63(7) 3_665 2_655
F1 Al1 F2 165.19(6) 3_665 .
F1 Al1 F2 93.76(6) . .
F1 Al1 F2 91.89(6) 2_655 .
F2 Al1 F2 75.63(7) 3_665 .
F2 Al1 F2 75.63(7) 2_655 .
F1 Al1 Al1 120.18(5) 3_665 10_557
F1 Al1 Al1 120.18(5) . 10_557
F1 Al1 Al1 120.18(5) 2_655 10_557
F2 Al1 Al1 45.07(4) 3_665 10_557
F2 Al1 Al1 45.07(4) 2_655 10_557
F2 Al1 Al1 45.07(4) . 10_557
Al1 F2 Al1 89.86(8) . 10_557
C1 N1 C2 109.17(12) . 3_665
C1 N1 C2 109.17(12) . .
C2 N1 C2 109.77(12) 3_665 .
C1 N1 C2 109.17(12) . 2_655
C2 N1 C2 109.77(12) 3_665 2_655
C2 N1 C2 109.77(12) . 2_655
N1 C1 H1A 109.5 . .
N1 C1 H1B 109.5 . .
H1A C1 H1B 109.5 . .
N1 C1 H1C 109.5 . .
H1A C1 H1C 109.5 . .
H1B C1 H1C 109.5 . .
N1 C2 H2A 109.5 . .
N1 C2 H2B 109.5 . .
H2A C2 H2B 109.5 . .
N1 C2 H2C 109.5 . .
H2A C2 H2C 109.5 . .
H2B C2 H2C 109.5 . .
C4 N2 C4 112.34(17) 2_645 3_765
C4 N2 C4 112.34(17) 2_645 .
C4 N2 C4 112.34(17) 3_765 .
C4 N2 C3 106.42(19) 2_645 .
C4 N2 C3 106.42(19) 3_765 .
C4 N2 C3 106.42(19) . .
N2 C3 H3A 109.5 . .
N2 C3 H3B 109.5 . .
H3A C3 H3B 109.5 . .
N2 C3 H3C 109.5 . .
H3A C3 H3C 109.5 . .
H3B C3 H3C 109.5 . .
N2 C4 H4A 76.9 10_556 .
N2 C4 H4A 109.7 . .
N2 C4 H4B 122.8 10_556 .
N2 C4 H4B 109.9 . .
H4A C4 H4B 109.4 . .
N2 C4 H4C 122.6 10_556 .
N2 C4 H4C 109.7 . .
H4A C4 H4C 109.1 . .
H4B C4 H4C 109.1 . .

loop_
_geom_bond_atom_site_label_1
_geom_bond_atom_site_label_2
_geom_bond_distance
_geom_bond_site_symmetry_2
Al1 F1 1.7389(14) 3_665
Al1 F1 1.7389(14) .
Al1 F1 1.7389(14) 2_655
Al1 F2 1.9136(14) 3_665
Al1 F2 1.9136(14) 2_655
Al1 F2 1.9136(14) .
Al1 Al1 2.703(2) 10_557
F2 Al1 1.9136(14) 10_557
N1 C1 1.492(4) .
N1 C2 1.495(2) 3_665
N1 C2 1.495(2) .
N1 C2 1.495(2) 2_655
C1 H1A 0.9800 .
C1 H1B 0.9800 .
C1 H1C 0.9800 .
C2 H2A 0.9800 .
C2 H2B 0.9800 .
C2 H2C 0.9800 .
N2 C4 1.469(3) 2_645
N2 C4 1.469(3) 3_765
N2 C4 1.469(3) .
N2 C3 1.479(8) .
C3 H3A 0.9800 .
C3 H3B 0.9800 .
C3 H3C 0.9800 .
C4 N2 1.469(3) 10_556
C4 H4A 0.9803 .
C4 H4B 0.9809 .
C4 H4C 0.9839 .
